data_7240892
loop_
_publ_author_name
'Cunha, Micael Rodrigues'
'Bhardwaj, Rajesh'
'Carrel, Aline Lucie'
'Lindinger, Sonja'
'Romanin, Christoph'
'Parise-Filho, Roberto'
'Hediger, Matthias A.'
'Reymond, Jean-Louis'

_publ_section_title
;
 Natural product inspired optimization of a selective TRPV6 calcium
 channel inhibitor
;
_journal_name_full 'RSC Medicinal Chemistry'
_journal_paper_doi 10.1039/D0MD00145G
_journal_year 2020
_chemical_compound_source Synthesis
_chemical_formula_moiety 'C23 H29 F3 N3 O2, C2 F3 O2, C4 H10 O'
_chemical_formula_sum 'C29 H39 F6 N3 O5'
_chemical_formula_weight 623.63
_chemical_name_common 40
_chemical_name_systematic
5-((4-((1r,4r)-4-hydroxy-4-(2-(trifluoromethyl)phenyl)cyclohexyl)piperazin-1-yl)methyl)pyridin-2(1H)-one
_space_group_crystal_system monoclinic
_space_group_IT_number 14
_space_group_name_Hall '-P 2yn'
_space_group_name_H-M_alt 'P 1 21/n 1'
_atom_sites_solution_hydrogens mixed
_audit_creation_date 2019-04-12
_audit_creation_method
;
Olex2 1.2
(compiled 2018.05.29 svn.r3508 for OlexSys, GUI svn.r5506)
;
_audit_update_record
;
2020-04-15 deposited with the CCDC.	2020-06-25 downloaded from the CCDC.
;
_cell_angle_alpha 90
_cell_angle_beta 106.097(2)
_cell_angle_gamma 90
_cell_formula_units_Z 4
_cell_length_a 15.6425(3)
_cell_length_b 12.7231(2)
_cell_length_c 16.3931(3)
_cell_measurement_reflns_used 6001
_cell_measurement_temperature 172.98(10)
_cell_measurement_theta_max 68.8830
_cell_measurement_theta_min 3.4550
_cell_volume 3134.66(10)
_computing_cell_refinement 'CrysAlisPro 1.171.40.45a (Rigaku OD, 2019)'
_computing_data_collection 'CrysAlisPro 1.171.40.45a (Rigaku OD, 2019)'
_computing_data_reduction 'CrysAlisPro 1.171.40.45a (Rigaku OD, 2019)'
_computing_molecular_graphics 'Olex2 (Dolomanov et al., 2009)'
_computing_publication_material 'Olex2 (Dolomanov et al., 2009)'
_computing_structure_refinement 'ShelXL (Sheldrick, 2015)'
_computing_structure_solution 'SHELXT 2014/5 (Sheldrick, 2014)'
_diffrn_ambient_environment N~2~
_diffrn_ambient_temperature 172.98(10)
_diffrn_detector 'CCD plate'
_diffrn_detector_area_resol_mean 10.0000
_diffrn_detector_type HyPix
_diffrn_measured_fraction_theta_full 1.000
_diffrn_measured_fraction_theta_max 0.987
_diffrn_measurement_details
;
List of Runs (angles in degrees, time in seconds):

  # Type    Start    End  Width  t~exp~   \w     \q     \k     \f   Frames
#--------------------------------------------------------------------------
  1  \w    -32.00  83.00   0.50    0.05    --    0.00  23.00 152.00  230
  2  \w    -37.00  26.00   0.50    0.16    --   56.14 -23.00 -12.00  126
  3  \w    -32.00 138.00   0.50    0.16    --   56.14  23.00 152.00  340
  4  \w     18.00 174.00   0.50    0.16    --  112.28  23.00 152.00  312
  5  \w    -94.00  26.00   0.50    0.05    --    0.00 -23.00 -12.00  240
  6  \w   -124.00 -76.00   0.50    0.16    --  -29.00 -91.00-150.00   96
  7  \w     32.00 117.00   0.50    0.16    --   56.14-125.00 120.00  170
  8  \w     92.00 138.00   0.50    0.16    --   56.14 125.00  60.00   92
  9  \w     32.00 117.00   0.50    0.16    --   56.14-125.00  60.00  170
 10  \w     92.00 138.00   0.50    0.16    --   56.14 125.00  30.00   92
 11  \w    -27.00  62.00   0.50    0.16    --   56.14 -57.00-180.00  178
 12  \w    -39.00  23.00   0.50    0.16    --   56.14 -19.00-120.00  124
 13  \w     28.00  71.00   0.50    0.16    --  112.28 -63.00  60.00   86
 14  \w    100.00 174.00   0.50    0.16    --  112.28 111.00 150.00  148
 15  \w    100.00 174.00   0.50    0.16    --  112.28 111.00  30.00  148
 16  \w     28.00  71.00   0.50    0.16    --  112.28 -63.00 120.00   86
 17  \w     19.00 102.00   0.50    0.16    --  112.28 -77.00 -90.00  166
 18  \w     28.00  71.00   0.50    0.16    --  112.28 -63.00 150.00   86
 19  \w     28.00  71.00   0.50    0.16    --  112.28 -63.00   0.00   86
 20  \w     73.00 174.00   0.50    0.16    --  112.28  63.00-180.00  202
 21  \w     28.00  71.00   0.50    0.16    --  112.28 -63.00 -60.00   86
 22  \w     28.00  71.00   0.50    0.16    --  112.28 -63.00 -30.00   86
 23  \w     28.00  71.00   0.50    0.16    --  112.28 -63.00  90.00   86
 24  \w     28.00  71.00   0.50    0.16    --  112.28 -63.00  30.00   86
 25  \w     19.00 102.00   0.50    0.16    --  112.28 -77.00-150.00  166
 26  \w     67.00 174.00   0.50    0.16    --  112.28  50.00 -60.00  214
 27  \w     28.00  71.00   0.50    0.16    --  112.28 -63.00-150.00   86
 28  \w   -100.00 -36.00   0.50    0.05    --    0.00 178.00   0.00  128
 29  \w    -47.00  83.00   0.50    0.05    --    0.00  77.00  30.00  260
 30  \w     10.00 134.00   0.50    0.16    --   56.14  77.00 -90.00  248
;
_diffrn_measurement_device 'four-circle diffractometer'
_diffrn_measurement_device_type 'XtaLAB Synergy, Dualflex, HyPix'
_diffrn_measurement_method '\w scans'
_diffrn_orient_matrix_type 'CrysAlisPro convention (1999,Acta A55,543-557)'
_diffrn_orient_matrix_UB_11 -0.0620808000
_diffrn_orient_matrix_UB_12 -0.0124254000
_diffrn_orient_matrix_UB_13 -0.0906115000
_diffrn_orient_matrix_UB_21 -0.0760014000
_diffrn_orient_matrix_UB_22 -0.0346934000
_diffrn_orient_matrix_UB_23 0.0368830000
_diffrn_orient_matrix_UB_31 -0.0296009000
_diffrn_orient_matrix_UB_32 0.1153214000
_diffrn_orient_matrix_UB_33 0.0012841000
_diffrn_radiation_monochromator mirror
_diffrn_radiation_probe x-ray
_diffrn_radiation_type CuK\a
_diffrn_radiation_wavelength 1.54184
_diffrn_reflns_av_R_equivalents 0.0411
_diffrn_reflns_av_unetI/netI 0.0339
_diffrn_reflns_Laue_measured_fraction_full 1.000
_diffrn_reflns_Laue_measured_fraction_max 0.987
_diffrn_reflns_limit_h_max 19
_diffrn_reflns_limit_h_min -19
_diffrn_reflns_limit_k_max 15
_diffrn_reflns_limit_k_min -14
_diffrn_reflns_limit_l_max 20
_diffrn_reflns_limit_l_min -20
_diffrn_reflns_number 24071
_diffrn_reflns_point_group_measured_fraction_full 1.000
_diffrn_reflns_point_group_measured_fraction_max 0.987
_diffrn_reflns_theta_full 67.684
_diffrn_reflns_theta_max 71.606
_diffrn_reflns_theta_min 3.456
_diffrn_source 'micro-focus sealed X-ray tube'
_diffrn_source_type 'PhotonJet (Cu) X-ray Source'
_exptl_absorpt_coefficient_mu 0.977
_exptl_absorpt_correction_T_max 1.00000
_exptl_absorpt_correction_T_min 0.45522
_exptl_absorpt_correction_type multi-scan
_exptl_absorpt_process_details
;
CrysAlisPro 1.171.40.45a (Rigaku Oxford Diffraction, 2019)
Empirical absorption correction using spherical harmonics,
 implemented in SCALE3 ABSPACK scaling algorithm.
;
_exptl_crystal_colour 'clear colourless'
_exptl_crystal_colour_lustre clear
_exptl_crystal_colour_primary colourless
_exptl_crystal_density_diffrn 1.321
_exptl_crystal_description needle
_exptl_crystal_F_000 1312
_exptl_crystal_recrystallization_method 'Vapour deposition'
_exptl_crystal_size_max 0.2
_exptl_crystal_size_mid 0.075
_exptl_crystal_size_min 0.075
_refine_diff_density_max 1.147
_refine_diff_density_min -0.549
_refine_diff_density_rms 0.101
_refine_ls_extinction_method none
_refine_ls_goodness_of_fit_ref 1.051
_refine_ls_hydrogen_treatment mixed
_refine_ls_matrix_type full
_refine_ls_number_parameters 402
_refine_ls_number_reflns 6049
_refine_ls_number_restraints 1
_refine_ls_restrained_S_all 1.051
_refine_ls_R_factor_all 0.0897
_refine_ls_R_factor_gt 0.0759
_refine_ls_shift/su_max 0.000
_refine_ls_shift/su_mean 0.000
_refine_ls_structure_factor_coef Fsqd
_refine_ls_weighting_details 'w=1/[\s^2^(Fo^2^)+(0.1712P)^2^+1.1095P] where P=(Fo^2^+2Fc^2^)/3'
_refine_ls_weighting_scheme calc
_refine_ls_wR_factor_gt 0.2374
_refine_ls_wR_factor_ref 0.2551
_reflns_Friedel_coverage 0.000
_reflns_number_gt 4771
_reflns_number_total 6049
_reflns_threshold_expression 'I > 2\s(I)'
_cod_data_source_file d0md00145g2.cif
_cod_data_source_block 19JLR003_MRC129
_cod_database_code 7240892
_shelx_shelxl_version_number 2014/7
_chemical_oxdiff_formula C25H29F6N3O5
_chemical_oxdiff_usercomment MRC129
_shelx_space_group_comment
;
The symmetry employed for this shelxl refinement is uniquely defined
by the following loop, which should always be used as a source of
symmetry information in preference to the above space-group names.
They are only intended as comments.
;
_shelx_estimated_absorpt_t_max 0.930
_shelx_estimated_absorpt_t_min 0.829
_diffrn_oxdiff_digest_frames
;
014a6373326fb853a8b999829a08516ffe02404a98a
;
_reflns_odcompleteness_completeness 99.95
_reflns_odcompleteness_iscentric 1
_reflns_odcompleteness_theta 66.97
_olex2_refinement_description
;
1. Fixed Uiso
 At 1.2 times of:
  All C(H) groups, All C(H,H) groups
 At 1.5 times of:
  All C(H,H,H) groups
2. Restrained distances
 O21-H21
 0.98 with sigma of 0.02
3.a Ternary CH refined with riding coordinates:
 C15(H15)
3.b Secondary CH2 refined with riding coordinates:
 C17(H17A,H17B), C20(H20A,H20B), C10(H10A,H10B), C19(H19A,H19B), C11(H11A,
 H11B), C13(H13A,H13B), C14(H14A,H14B), C16(H16A,H16B), C8(H8A,H8B), C34(H34A,
 H34B), C36(H36A,H36B)
3.c Aromatic/amide H refined with riding coordinates:
 C4(H4), C23(H23), C6(H6), C24(H24), C7(H7), C26(H26), C25(H25)
3.d Idealised Me refined as rotating group:
 C33(H33A,H33B,H33C), C37(H37A,H37B,H37C)
;
_olex2_submission_special_instructions 'No special instructions were received'
_oxdiff_exptl_absorpt_empirical_details
;
Empirical correction (ABSPACK) includes:
- Absorption correction using spherical harmonics
- Frame scaling
;
_oxdiff_exptl_absorpt_empirical_full_max 1.416
_oxdiff_exptl_absorpt_empirical_full_min 0.431

loop_
_space_group_symop_operation_xyz
'x, y, z'
'-x+1/2, y+1/2, -z+1/2'
'-x, -y, -z'
'x-1/2, -y-1/2, z-1/2'

loop_
_atom_site_label
_atom_site_type_symbol
_atom_site_fract_x
_atom_site_fract_y
_atom_site_fract_z
_atom_site_U_iso_or_equiv
_atom_site_adp_type
_atom_site_occupancy
_atom_site_site_symmetry_order
_atom_site_calc_flag
_atom_site_refinement_flags_posn
_atom_site_refinement_flags_adp
_atom_site_refinement_flags_occupancy
_atom_site_disorder_assembly
_atom_site_disorder_group
F3 F 0.43629(12) 1.41777(13) 0.94453(11) 0.0566(5) Uani 1 1 d . . . . .
O21 O 0.37837(12) 1.31084(14) 0.79919(11) 0.0440(5) Uani 1 1 d D . . . .
O32 O 0.38211(12) 0.92802(15) 0.93770(11) 0.0468(5) Uani 1 1 d . . . . .
F2 F 0.32510(15) 1.49156(15) 0.85345(12) 0.0703(6) Uani 1 1 d . . . . .
F1 F 0.34512(18) 1.51412(16) 0.98657(14) 0.0823(7) Uani 1 1 d . . . . .
O31 O 0.27072(14) 0.87718(18) 0.82742(12) 0.0533(5) Uani 1 1 d . . . . .
O1 O 0.51278(17) 0.37339(16) 0.54769(13) 0.0581(6) Uani 1 1 d . . . . .
N12 N 0.46747(14) 0.96014(17) 0.80981(13) 0.0386(5) Uani 1 1 d . . . . .
N9 N 0.53208(14) 0.74491(17) 0.80678(13) 0.0413(5) Uani 1 1 d . . . . .
N3 N 0.52701(16) 0.53542(19) 0.60902(15) 0.0443(5) Uani 1 1 d . . . . .
F4 F 0.26148(19) 0.9058(3) 1.02881(15) 0.1006(9) Uani 1 1 d . . . . .
F5 F 0.18027(18) 0.8097(4) 0.92977(16) 0.1320(15) Uani 1 1 d . . . . .
C17 C 0.44714(16) 1.17863(19) 0.89700(15) 0.0371(5) Uani 1 1 d . . . . .
H17A H 0.4749 1.2316 0.9384 0.045 Uiso 1 1 calc R . . . .
H17B H 0.4365 1.1169 0.9275 0.045 Uiso 1 1 calc R . . . .
C18 C 0.35795(16) 1.2207(2) 0.84099(15) 0.0384(5) Uani 1 1 d . . . . .
C5 C 0.53332(18) 0.5638(2) 0.75295(16) 0.0419(6) Uani 1 1 d . . . . .
C20 C 0.38004(18) 1.1094(2) 0.72053(16) 0.0439(6) Uani 1 1 d . . . . .
H20A H 0.3886 1.1712 0.6891 0.053 Uiso 1 1 calc R . . . .
H20B H 0.3529 1.0555 0.6796 0.053 Uiso 1 1 calc R . . . .
C10 C 0.56451(18) 0.8110(2) 0.88189(16) 0.0448(6) Uani 1 1 d . . . . .
H10A H 0.6255 0.7920 0.9107 0.054 Uiso 1 1 calc R . . . .
H10B H 0.5287 0.7989 0.9207 0.054 Uiso 1 1 calc R . . . .
C19 C 0.31692(17) 1.1364(2) 0.77320(16) 0.0415(6) Uani 1 1 d . . . . .
H19A H 0.3040 1.0735 0.8010 0.050 Uiso 1 1 calc R . . . .
H19B H 0.2614 1.1626 0.7362 0.050 Uiso 1 1 calc R . . . .
C11 C 0.56038(17) 0.9251(2) 0.85810(17) 0.0438(6) Uani 1 1 d . . . . .
H11A H 0.6005 0.9378 0.8234 0.053 Uiso 1 1 calc R . . . .
H11B H 0.5807 0.9669 0.9093 0.053 Uiso 1 1 calc R . . . .
C29 C 0.30845(18) 0.8876(2) 0.90357(17) 0.0426(6) Uani 1 1 d . . . . .
C22 C 0.29692(17) 1.2478(2) 0.89720(16) 0.0442(6) Uani 1 1 d . . . . .
C13 C 0.42800(17) 0.8832(2) 0.73971(16) 0.0421(6) Uani 1 1 d . . . . .
H13A H 0.4570 0.8916 0.6949 0.050 Uiso 1 1 calc R . . . .
H13B H 0.3653 0.8988 0.7160 0.050 Uiso 1 1 calc R . . . .
C14 C 0.43788(18) 0.7706(2) 0.76989(17) 0.0443(6) Uani 1 1 d . . . . .
H14A H 0.4058 0.7603 0.8121 0.053 Uiso 1 1 calc R . . . .
H14B H 0.4125 0.7240 0.7225 0.053 Uiso 1 1 calc R . . . .
F6 F 0.3056(3) 0.7599(3) 1.0085(2) 0.1265(12) Uani 1 1 d . . . . .
C4 C 0.53358(18) 0.6009(2) 0.67586(16) 0.0427(6) Uani 1 1 d . . . . .
H4 H 0.5384 0.6729 0.6684 0.051 Uiso 1 1 calc R . . . .
C2 C 0.5198(2) 0.4290(2) 0.61298(18) 0.0474(6) Uani 1 1 d . . . . .
C15 C 0.47079(17) 1.0704(2) 0.77375(15) 0.0403(6) Uani 1 1 d . . . . .
H15 H 0.5102 1.0675 0.7366 0.048 Uiso 1 1 calc R . . . .
C16 C 0.50999(16) 1.1501(2) 0.84383(16) 0.0401(6) Uani 1 1 d . . . . .
H16A H 0.5253 1.2135 0.8182 0.048 Uiso 1 1 calc R . . . .
H16B H 0.5645 1.1215 0.8810 0.048 Uiso 1 1 calc R . . . .
C27 C 0.29184(19) 1.3473(2) 0.93383(18) 0.0505(7) Uani 1 1 d . . . . .
C8 C 0.5439(2) 0.6337(2) 0.82904(16) 0.0463(6) Uani 1 1 d . . . . .
H8A H 0.5007 0.6134 0.8586 0.056 Uiso 1 1 calc R . . . .
H8B H 0.6028 0.6234 0.8675 0.056 Uiso 1 1 calc R . . . .
C28 C 0.3494(2) 1.4409(2) 0.9284(2) 0.0591(8) Uani 1 1 d . . . . .
C23 C 0.24393(19) 1.1687(3) 0.91561(19) 0.0543(7) Uani 1 1 d . . . . .
H23 H 0.2477 1.1020 0.8938 0.065 Uiso 1 1 calc R . . . .
C6 C 0.5252(2) 0.4540(2) 0.76019(18) 0.0545(7) Uani 1 1 d . . . . .
H6 H 0.5237 0.4254 0.8120 0.065 Uiso 1 1 calc R . . . .
C24 C 0.1860(2) 1.1838(4) 0.9646(2) 0.0673(10) Uani 1 1 d . . . . .
H24 H 0.1528 1.1279 0.9762 0.081 Uiso 1 1 calc R . . . .
C7 C 0.5196(3) 0.3896(2) 0.6938(2) 0.0598(8) Uani 1 1 d . . . . .
H7 H 0.5155 0.3175 0.7012 0.072 Uiso 1 1 calc R . . . .
C30 C 0.2597(2) 0.8426(3) 0.9651(2) 0.0656(9) Uani 1 1 d . . . . .
C26 C 0.2308(2) 1.3631(3) 0.9809(2) 0.0689(10) Uani 1 1 d . . . . .
H26 H 0.2255 1.4295 1.0027 0.083 Uiso 1 1 calc R . . . .
C25 C 0.1780(2) 1.2812(4) 0.9956(2) 0.0760(12) Uani 1 1 d . . . . .
H25 H 0.1373 1.2931 1.0266 0.091 Uiso 1 1 calc R . . . .
H12 H 0.426(2) 0.964(3) 0.847(2) 0.057(9) Uiso 1 1 d . . . . .
H3 H 0.524(2) 0.562(2) 0.564(2) 0.043(8) Uiso 1 1 d . . . . .
H21 H 0.318(2) 1.326(5) 0.762(3) 0.13(2) Uiso 1 1 d D . . . .
O35 O 0.6477(3) 0.9950(3) 0.6485(4) 0.1293(16) Uani 1 1 d . . . . .
C34 C 0.7255(4) 1.0240(7) 0.7134(5) 0.128(2) Uani 1 1 d . . . . .
H34A H 0.7772 1.0181 0.6919 0.154 Uiso 1 1 calc R . . . .
H34B H 0.7336 0.9765 0.7612 0.154 Uiso 1 1 calc R . . . .
C33 C 0.7180(5) 1.1333(7) 0.7419(4) 0.134(3) Uani 1 1 d . . . . .
H33A H 0.7152 1.1809 0.6958 0.201 Uiso 1 1 calc GR . . . .
H33B H 0.7690 1.1498 0.7884 0.201 Uiso 1 1 calc GR . . . .
H33C H 0.6650 1.1401 0.7601 0.201 Uiso 1 1 calc GR . . . .
C36 C 0.6482(6) 0.8935(6) 0.6159(7) 0.151(3) Uani 1 1 d . . . . .
H36A H 0.6508 0.8430 0.6608 0.181 Uiso 1 1 calc R . . . .
H36B H 0.7014 0.8846 0.5972 0.181 Uiso 1 1 calc R . . . .
C37 C 0.5734(8) 0.8719(8) 0.5478(8) 0.195(5) Uani 1 1 d . . . . .
H37A H 0.5770 0.9113 0.4989 0.293 Uiso 1 1 calc GR . . . .
H37B H 0.5205 0.8915 0.5629 0.293 Uiso 1 1 calc GR . . . .
H37C H 0.5715 0.7982 0.5350 0.293 Uiso 1 1 calc GR . . . .

loop_
_atom_site_aniso_label
_atom_site_aniso_U_11
_atom_site_aniso_U_22
_atom_site_aniso_U_33
_atom_site_aniso_U_23
_atom_site_aniso_U_13
_atom_site_aniso_U_12
F3 0.0613(10) 0.0435(9) 0.0508(9) -0.0025(7) -0.0080(8) -0.0010(7)
O21 0.0435(10) 0.0408(10) 0.0395(9) 0.0057(8) -0.0020(7) -0.0017(7)
O32 0.0450(10) 0.0501(11) 0.0394(10) -0.0018(8) 0.0017(8) -0.0093(8)
F2 0.0877(14) 0.0509(11) 0.0575(11) 0.0128(8) -0.0044(10) 0.0171(9)
F1 0.1142(19) 0.0533(12) 0.0705(13) -0.0163(10) 0.0106(12) 0.0165(11)
O31 0.0505(11) 0.0646(13) 0.0372(10) -0.0062(9) -0.0007(8) -0.0059(9)
O1 0.0898(16) 0.0437(11) 0.0449(11) -0.0064(9) 0.0254(11) 0.0018(10)
N12 0.0364(10) 0.0420(12) 0.0312(10) -0.0033(8) -0.0007(8) 0.0000(8)
N9 0.0417(11) 0.0429(12) 0.0334(10) -0.0039(9) 0.0007(8) 0.0031(9)
N3 0.0573(14) 0.0419(12) 0.0358(11) 0.0022(9) 0.0164(10) 0.0027(10)
F4 0.0999(18) 0.147(3) 0.0670(14) -0.0276(15) 0.0434(13) -0.0332(17)
F5 0.0740(16) 0.250(4) 0.0680(14) -0.015(2) 0.0130(12) -0.083(2)
C17 0.0371(12) 0.0363(13) 0.0313(11) 0.0018(9) -0.0017(9) -0.0027(9)
C18 0.0379(12) 0.0363(13) 0.0340(11) 0.0037(10) -0.0016(9) -0.0011(9)
C5 0.0464(13) 0.0403(14) 0.0367(13) 0.0003(10) 0.0079(10) 0.0014(11)
C20 0.0476(14) 0.0460(14) 0.0298(12) 0.0012(10) -0.0031(10) 0.0002(11)
C10 0.0473(14) 0.0455(15) 0.0327(12) -0.0034(11) -0.0036(10) 0.0029(11)
C19 0.0384(12) 0.0410(14) 0.0362(12) 0.0020(10) -0.0046(10) 0.0000(10)
C11 0.0385(13) 0.0457(15) 0.0372(13) -0.0022(11) -0.0061(10) 0.0002(10)
C29 0.0403(13) 0.0430(14) 0.0390(13) -0.0025(11) 0.0021(10) -0.0033(11)
C22 0.0379(13) 0.0523(15) 0.0345(12) 0.0043(11) -0.0033(10) 0.0049(11)
C13 0.0388(12) 0.0474(14) 0.0324(12) -0.0082(10) -0.0028(10) 0.0002(10)
C14 0.0417(13) 0.0455(14) 0.0387(13) -0.0103(11) -0.0003(10) -0.0017(11)
F6 0.152(3) 0.102(2) 0.126(2) 0.049(2) 0.039(2) -0.020(2)
C4 0.0490(14) 0.0382(13) 0.0401(13) -0.0001(10) 0.0111(11) 0.0030(10)
C2 0.0592(16) 0.0415(14) 0.0430(14) -0.0015(11) 0.0167(12) 0.0018(12)
C15 0.0414(13) 0.0430(14) 0.0317(12) 0.0014(10) 0.0021(10) -0.0001(10)
C16 0.0362(12) 0.0405(13) 0.0379(12) 0.0020(10) 0.0009(10) -0.0022(10)
C27 0.0457(14) 0.0568(17) 0.0393(14) 0.0018(12) -0.0043(11) 0.0158(12)
C8 0.0552(16) 0.0454(15) 0.0341(13) 0.0001(11) 0.0056(11) 0.0016(12)
C28 0.075(2) 0.0451(16) 0.0465(16) -0.0010(13) -0.0005(14) 0.0175(14)
C23 0.0431(14) 0.072(2) 0.0443(15) 0.0010(14) 0.0055(12) -0.0045(13)
C6 0.079(2) 0.0448(16) 0.0391(14) 0.0038(12) 0.0164(14) -0.0082(14)
C24 0.0446(16) 0.105(3) 0.0493(17) 0.0012(18) 0.0073(13) -0.0047(17)
C7 0.096(3) 0.0378(15) 0.0469(16) 0.0018(12) 0.0226(16) -0.0073(15)
C30 0.0622(19) 0.085(2) 0.0443(16) -0.0050(16) 0.0059(14) -0.0290(17)
C26 0.062(2) 0.091(3) 0.0449(16) -0.0071(16) 0.0001(14) 0.0297(19)
C25 0.0435(17) 0.129(4) 0.0530(19) 0.003(2) 0.0094(14) 0.016(2)
O35 0.089(3) 0.099(3) 0.206(5) 0.000(3) 0.051(3) -0.0045(19)
C34 0.065(3) 0.178(7) 0.148(6) 0.034(5) 0.040(3) 0.001(4)
C33 0.110(5) 0.186(7) 0.111(5) -0.030(5) 0.038(4) -0.049(5)
C36 0.137(6) 0.102(5) 0.245(10) 0.001(6) 0.104(7) -0.008(4)
C37 0.191(9) 0.164(8) 0.272(13) -0.106(8) 0.132(10) -0.069(7)

loop_
_atom_type_symbol
_atom_type_description
_atom_type_scat_dispersion_real
_atom_type_scat_dispersion_imag
_atom_type_scat_source
C C 0.0181 0.0091 'International Tables Vol C Tables 4.2.6.8 and 6.1.1.4'
H H 0.0000 0.0000 'International Tables Vol C Tables 4.2.6.8 and 6.1.1.4'
F F 0.0727 0.0534 'International Tables Vol C Tables 4.2.6.8 and 6.1.1.4'
N N 0.0311 0.0180 'International Tables Vol C Tables 4.2.6.8 and 6.1.1.4'
O O 0.0492 0.0322 'International Tables Vol C Tables 4.2.6.8 and 6.1.1.4'

loop_
_geom_angle_atom_site_label_1
_geom_angle_atom_site_label_2
_geom_angle_atom_site_label_3
_geom_angle
_geom_angle_site_symmetry_1
_geom_angle_site_symmetry_3
_geom_angle_publ_flag
C18 O21 H21 99(3) . . ?
C11 N12 C15 109.97(19) . . ?
C11 N12 H12 113(2) . . ?
C13 N12 C11 109.7(2) . . ?
C13 N12 C15 110.63(18) . . ?
C13 N12 H12 107(2) . . ?
C15 N12 H12 106(2) . . ?
C10 N9 C14 107.1(2) . . ?
C8 N9 C10 110.9(2) . . ?
C8 N9 C14 111.2(2) . . ?
C4 N3 C2 124.1(2) . . ?
C4 N3 H3 117(2) . . ?
C2 N3 H3 119(2) . . ?
H17A C17 H17B 108.0 . . ?
C18 C17 H17A 109.4 . . ?
C18 C17 H17B 109.4 . . ?
C16 C17 H17A 109.4 . . ?
C16 C17 H17B 109.4 . . ?
C16 C17 C18 111.3(2) . . ?
O21 C18 C17 106.34(19) . . ?
O21 C18 C19 108.5(2) . . ?
O21 C18 C22 111.6(2) . . ?
C17 C18 C19 108.3(2) . . ?
C17 C18 C22 109.36(19) . . ?
C22 C18 C19 112.5(2) . . ?
C4 C5 C8 122.8(2) . . ?
C4 C5 C6 116.6(3) . . ?
C6 C5 C8 120.5(2) . . ?
H20A C20 H20B 107.7 . . ?
C19 C20 H20A 108.9 . . ?
C19 C20 H20B 108.9 . . ?
C19 C20 C15 113.3(2) . . ?
C15 C20 H20A 108.9 . . ?
C15 C20 H20B 108.9 . . ?
N9 C10 H10A 109.4 . . ?
N9 C10 H10B 109.4 . . ?
N9 C10 C11 111.0(2) . . ?
H10A C10 H10B 108.0 . . ?
C11 C10 H10A 109.4 . . ?
C11 C10 H10B 109.4 . . ?
C18 C19 H19A 109.4 . . ?
C18 C19 H19B 109.4 . . ?
C20 C19 C18 111.0(2) . . ?
C20 C19 H19A 109.4 . . ?
C20 C19 H19B 109.4 . . ?
H19A C19 H19B 108.0 . . ?
N12 C11 H11A 109.0 . . ?
N12 C11 H11B 109.0 . . ?
C10 C11 N12 112.7(2) . . ?
C10 C11 H11A 109.0 . . ?
C10 C11 H11B 109.0 . . ?
H11A C11 H11B 107.8 . . ?
O32 C29 C30 115.2(2) . . ?
O31 C29 O32 128.6(3) . . ?
O31 C29 C30 116.1(2) . . ?
C27 C22 C18 125.0(3) . . ?
C23 C22 C18 118.3(3) . . ?
C23 C22 C27 116.7(3) . . ?
N12 C13 H13A 109.1 . . ?
N12 C13 H13B 109.1 . . ?
N12 C13 C14 112.6(2) . . ?
H13A C13 H13B 107.8 . . ?
C14 C13 H13A 109.1 . . ?
C14 C13 H13B 109.1 . . ?
N9 C14 C13 110.3(2) . . ?
N9 C14 H14A 109.6 . . ?
N9 C14 H14B 109.6 . . ?
C13 C14 H14A 109.6 . . ?
C13 C14 H14B 109.6 . . ?
H14A C14 H14B 108.1 . . ?
N3 C4 H4 119.3 . . ?
C5 C4 N3 121.5(3) . . ?
C5 C4 H4 119.3 . . ?
O1 C2 N3 120.4(3) . . ?
O1 C2 C7 124.9(3) . . ?
N3 C2 C7 114.7(3) . . ?
N12 C15 C20 113.1(2) . . ?
N12 C15 H15 107.5 . . ?
C20 C15 H15 107.5 . . ?
C16 C15 N12 111.58(19) . . ?
C16 C15 C20 109.2(2) . . ?
C16 C15 H15 107.5 . . ?
C17 C16 H16A 108.9 . . ?
C17 C16 H16B 108.9 . . ?
C15 C16 C17 113.5(2) . . ?
C15 C16 H16A 108.9 . . ?
C15 C16 H16B 108.9 . . ?
H16A C16 H16B 107.7 . . ?
C22 C27 C28 125.2(3) . . ?
C26 C27 C22 119.4(3) . . ?
C26 C27 C28 115.3(3) . . ?
N9 C8 C5 112.9(2) . . ?
N9 C8 H8A 109.0 . . ?
N9 C8 H8B 109.0 . . ?
C5 C8 H8A 109.0 . . ?
C5 C8 H8B 109.0 . . ?
H8A C8 H8B 107.8 . . ?
F3 C28 F2 107.4(3) . . ?
F3 C28 F1 105.0(3) . . ?
F3 C28 C27 113.7(2) . . ?
F2 C28 F1 105.0(2) . . ?
F2 C28 C27 114.2(3) . . ?
F1 C28 C27 110.8(3) . . ?
C22 C23 H23 118.2 . . ?
C24 C23 C22 123.6(3) . . ?
C24 C23 H23 118.2 . . ?
C5 C6 H6 119.3 . . ?
C7 C6 C5 121.5(3) . . ?
C7 C6 H6 119.3 . . ?
C23 C24 H24 120.4 . . ?
C25 C24 C23 119.2(4) . . ?
C25 C24 H24 120.4 . . ?
C2 C7 H7 119.2 . . ?
C6 C7 C2 121.6(3) . . ?
C6 C7 H7 119.2 . . ?
F4 C30 C29 113.0(3) . . ?
F4 C30 F6 99.5(3) . . ?
F5 C30 F4 111.2(4) . . ?
F5 C30 C29 114.8(3) . . ?
F5 C30 F6 106.7(4) . . ?
F6 C30 C29 110.3(3) . . ?
C27 C26 H26 119.4 . . ?
C25 C26 C27 121.1(4) . . ?
C25 C26 H26 119.4 . . ?
C24 C25 C26 119.8(3) . . ?
C24 C25 H25 120.1 . . ?
C26 C25 H25 120.1 . . ?
C36 O35 C34 115.5(6) . . ?
O35 C34 H34A 109.5 . . ?
O35 C34 H34B 109.5 . . ?
O35 C34 C33 110.6(6) . . ?
H34A C34 H34B 108.1 . . ?
C33 C34 H34A 109.5 . . ?
C33 C34 H34B 109.5 . . ?
C34 C33 H33A 109.5 . . ?
C34 C33 H33B 109.5 . . ?
C34 C33 H33C 109.5 . . ?
H33A C33 H33B 109.5 . . ?
H33A C33 H33C 109.5 . . ?
H33B C33 H33C 109.5 . . ?
O35 C36 H36A 109.0 . . ?
O35 C36 H36B 109.0 . . ?
O35 C36 C37 113.1(8) . . ?
H36A C36 H36B 107.8 . . ?
C37 C36 H36A 109.0 . . ?
C37 C36 H36B 109.0 . . ?
C36 C37 H37A 109.5 . . ?
C36 C37 H37B 109.5 . . ?
C36 C37 H37C 109.5 . . ?
H37A C37 H37B 109.5 . . ?
H37A C37 H37C 109.5 . . ?
H37B C37 H37C 109.5 . . ?

loop_
_geom_bond_atom_site_label_1
_geom_bond_atom_site_label_2
_geom_bond_distance
_geom_bond_site_symmetry_2
_geom_bond_publ_flag
F3 C28 1.343(4) . ?
O21 C18 1.417(3) . ?
O21 H21 0.99(2) . ?
O32 C29 1.244(3) . ?
F2 C28 1.345(4) . ?
F1 C28 1.348(4) . ?
O31 C29 1.231(3) . ?
O1 C2 1.262(3) . ?
N12 C11 1.517(3) . ?
N12 C13 1.506(3) . ?
N12 C15 1.528(3) . ?
N12 H12 1.00(4) . ?
N9 C10 1.461(3) . ?
N9 C14 1.466(3) . ?
N9 C8 1.460(4) . ?
N3 C4 1.358(3) . ?
N3 C2 1.362(4) . ?
N3 H3 0.80(3) . ?
F4 C30 1.312(4) . ?
F5 C30 1.287(4) . ?
C17 H17A 0.9700 . ?
C17 H17B 0.9700 . ?
C17 C18 1.538(3) . ?
C17 C16 1.528(4) . ?
C18 C19 1.549(3) . ?
C18 C22 1.539(4) . ?
C5 C4 1.350(4) . ?
C5 C8 1.503(4) . ?
C5 C6 1.411(4) . ?
C20 H20A 0.9700 . ?
C20 H20B 0.9700 . ?
C20 C19 1.520(4) . ?
C20 C15 1.528(3) . ?
C10 H10A 0.9700 . ?
C10 H10B 0.9700 . ?
C10 C11 1.500(4) . ?
C19 H19A 0.9700 . ?
C19 H19B 0.9700 . ?
C11 H11A 0.9700 . ?
C11 H11B 0.9700 . ?
C29 C30 1.533(4) . ?
C22 C27 1.412(4) . ?
C22 C23 1.389(4) . ?
C13 H13A 0.9700 . ?
C13 H13B 0.9700 . ?
C13 C14 1.509(4) . ?
C14 H14A 0.9700 . ?
C14 H14B 0.9700 . ?
F6 C30 1.359(5) . ?
C4 H4 0.9300 . ?
C2 C7 1.418(4) . ?
C15 H15 0.9800 . ?
C15 C16 1.528(3) . ?
C16 H16A 0.9700 . ?
C16 H16B 0.9700 . ?
C27 C28 1.511(5) . ?
C27 C26 1.398(5) . ?
C8 H8A 0.9700 . ?
C8 H8B 0.9700 . ?
C23 H23 0.9300 . ?
C23 C24 1.381(5) . ?
C6 H6 0.9300 . ?
C6 C7 1.345(4) . ?
C24 H24 0.9300 . ?
C24 C25 1.359(6) . ?
C7 H7 0.9300 . ?
C26 H26 0.9300 . ?
C26 C25 1.393(6) . ?
C25 H25 0.9300 . ?
O35 C34 1.426(8) . ?
O35 C36 1.399(9) . ?
C34 H34A 0.9700 . ?
C34 H34B 0.9700 . ?
C34 C33 1.483(10) . ?
C33 H33A 0.9600 . ?
C33 H33B 0.9600 . ?
C33 H33C 0.9600 . ?
C36 H36A 0.9700 . ?
C36 H36B 0.9700 . ?
C36 C37 1.402(13) . ?
C37 H37A 0.9600 . ?
C37 H37B 0.9600 . ?
C37 H37C 0.9600 . ?

loop_
_geom_torsion_atom_site_label_1
_geom_torsion_atom_site_label_2
_geom_torsion_atom_site_label_3
_geom_torsion_atom_site_label_4
_geom_torsion
_geom_torsion_site_symmetry_1
_geom_torsion_site_symmetry_2
_geom_torsion_site_symmetry_3
_geom_torsion_site_symmetry_4
_geom_torsion_publ_flag
O21 C18 C19 C20 57.6(3) . . . . ?
O21 C18 C22 C27 -26.2(3) . . . . ?
O21 C18 C22 C23 155.5(2) . . . . ?
O32 C29 C30 F4 44.9(4) . . . . ?
O32 C29 C30 F5 173.9(4) . . . . ?
O32 C29 C30 F6 -65.5(4) . . . . ?
O31 C29 C30 F4 -136.5(3) . . . . ?
O31 C29 C30 F5 -7.5(5) . . . . ?
O31 C29 C30 F6 113.2(3) . . . . ?
O1 C2 C7 C6 -178.4(3) . . . . ?
N12 C13 C14 N9 -58.3(3) . . . . ?
N12 C15 C16 C17 -73.3(3) . . . . ?
N9 C10 C11 N12 57.1(3) . . . . ?
N3 C2 C7 C6 0.7(5) . . . . ?
C17 C18 C19 C20 -57.4(3) . . . . ?
C17 C18 C22 C27 91.2(3) . . . . ?
C17 C18 C22 C23 -87.1(3) . . . . ?
C18 C17 C16 C15 -56.5(3) . . . . ?
C18 C22 C27 C28 -4.0(4) . . . . ?
C18 C22 C27 C26 177.3(2) . . . . ?
C18 C22 C23 C24 -179.4(3) . . . . ?
C5 C6 C7 C2 -1.3(6) . . . . ?
C20 C15 C16 C17 52.6(3) . . . . ?
C10 N9 C14 C13 64.1(3) . . . . ?
C10 N9 C8 C5 -165.6(2) . . . . ?
C19 C18 C22 C27 -148.4(2) . . . . ?
C19 C18 C22 C23 33.3(3) . . . . ?
C19 C20 C15 N12 71.8(3) . . . . ?
C19 C20 C15 C16 -53.2(3) . . . . ?
C11 N12 C13 C14 48.5(3) . . . . ?
C11 N12 C15 C20 177.3(2) . . . . ?
C11 N12 C15 C16 -59.0(3) . . . . ?
C22 C18 C19 C20 -178.4(2) . . . . ?
C22 C27 C28 F3 -46.2(4) . . . . ?
C22 C27 C28 F2 77.6(4) . . . . ?
C22 C27 C28 F1 -164.1(2) . . . . ?
C22 C27 C26 C25 3.1(4) . . . . ?
C22 C23 C24 C25 1.4(5) . . . . ?
C13 N12 C11 C10 -47.8(3) . . . . ?
C13 N12 C15 C20 55.9(3) . . . . ?
C13 N12 C15 C16 179.6(2) . . . . ?
C14 N9 C10 C11 -63.8(3) . . . . ?
C14 N9 C8 C5 75.3(3) . . . . ?
C4 N3 C2 O1 179.1(3) . . . . ?
C4 N3 C2 C7 -0.1(4) . . . . ?
C4 C5 C8 N9 14.4(4) . . . . ?
C4 C5 C6 C7 1.1(5) . . . . ?
C2 N3 C4 C5 -0.1(4) . . . . ?
C15 N12 C11 C10 -169.8(2) . . . . ?
C15 N12 C13 C14 170.0(2) . . . . ?
C15 C20 C19 C18 57.4(3) . . . . ?
C16 C17 C18 O21 -59.6(3) . . . . ?
C16 C17 C18 C19 56.8(3) . . . . ?
C16 C17 C18 C22 179.8(2) . . . . ?
C27 C22 C23 C24 2.2(4) . . . . ?
C27 C26 C25 C24 0.6(5) . . . . ?
C8 N9 C10 C11 174.7(2) . . . . ?
C8 N9 C14 C13 -174.6(2) . . . . ?
C8 C5 C4 N3 177.7(3) . . . . ?
C8 C5 C6 C7 -177.0(3) . . . . ?
C28 C27 C26 C25 -175.7(3) . . . . ?
C23 C22 C27 C28 174.3(3) . . . . ?
C23 C22 C27 C26 -4.3(4) . . . . ?
C23 C24 C25 C26 -2.8(5) . . . . ?
C6 C5 C4 N3 -0.4(4) . . . . ?
C6 C5 C8 N9 -167.6(3) . . . . ?
C26 C27 C28 F3 132.5(3) . . . . ?
C26 C27 C28 F2 -103.7(3) . . . . ?
C26 C27 C28 F1 14.6(4) . . . . ?
C34 O35 C36 C37 -175.2(7) . . . . ?
C36 O35 C34 C33 179.1(6) . . . . ?
